data_4511657
loop_
_publ_author_name
'Willett, Roger D.'
'Awwadi, Firas'
'Butcher, Robert'
'Haddad, Salim'
'Twamley, Brendan'

_publ_section_title
;
 The Aryl Bromine&#x2212;Halide Ion Synthon and Its Role in the Control of
 the Crystal Structures of Tetrahalocuprate(II) Ions
;
_journal_issue 3
_journal_name_full 'Crystal Growth &amp; Design'
_journal_page_first 301
_journal_paper_doi 10.1021/cg030003y
_journal_volume 3
_journal_year 2003
_chemical_formula_moiety 'C10 H10 Br2 Cl4 Cu N2'
_chemical_formula_sum 'C10 H10 Br2 Cl4 Cu N2'
_chemical_formula_weight 523.36
_chemical_name_common (2-BrPyH)2CuCl4)
_chemical_name_systematic
; 
 2-Bromopyridinium tetrachlorocoprate(II)
;
_space_group_IT_number 15
_symmetry_cell_setting monoclinic
_symmetry_space_group_name_Hall '-C 2yc'
_symmetry_space_group_name_H-M 'C 1 2/c 1'
_atom_sites_solution_hydrogens geom
_atom_sites_solution_primary direct
_atom_sites_solution_secondary difmap
_audit_creation_method SHELXL-97
_cell_angle_alpha 90.00
_cell_angle_beta 91.75(3)
_cell_angle_gamma 90.00
_cell_formula_units_Z 4
_cell_length_a 12.938(5)
_cell_length_b 9.616(3)
_cell_length_c 13.784(5)
_cell_measurement_reflns_used 29
_cell_measurement_temperature 295(2)
_cell_measurement_theta_max 12.48
_cell_measurement_theta_min 5.18
_cell_volume 1714.1(11)
_computing_cell_refinement 'Bruker XSCANS'
_computing_data_collection 'Bruker XSCANS'
_computing_data_reduction 'Bruker SHELXTL'
_computing_molecular_graphics 'XP, Bruker SHELXTL v. 5.10'
_computing_publication_material 'XCIF, Bruker SHELXTL v. 5.10'
_computing_structure_refinement 'XL, Bruker SHELXTL v. 5.10'
_computing_structure_solution 'XS, Bruker SHELXTL v. 5.10'
_diffrn_ambient_temperature 298(2)
_diffrn_measured_fraction_theta_full 0.961
_diffrn_measured_fraction_theta_max 0.961
_diffrn_measurement_device_type 'Siemens P21 upgraded to P4'
_diffrn_measurement_method \w
_diffrn_radiation_monochromator graphite
_diffrn_radiation_source 'sealed tube'
_diffrn_radiation_type MoK\a
_diffrn_radiation_wavelength 0.71073
_diffrn_reflns_av_R_equivalents 0.0443
_diffrn_reflns_av_sigmaI/netI 0.0356
_diffrn_reflns_limit_h_max 16
_diffrn_reflns_limit_h_min -16
_diffrn_reflns_limit_k_max 11
_diffrn_reflns_limit_k_min 0
_diffrn_reflns_limit_l_max 15
_diffrn_reflns_limit_l_min 0
_diffrn_reflns_number 1502
_diffrn_reflns_theta_full 25.33
_diffrn_reflns_theta_max 25.33
_diffrn_reflns_theta_min 2.23
_diffrn_standards_decay_% 'no decay was observed'
_diffrn_standards_interval_count 97
_diffrn_standards_number 3
_exptl_absorpt_coefficient_mu 6.546
_exptl_absorpt_correction_T_max 1.216
_exptl_absorpt_correction_T_min 0.882
_exptl_absorpt_correction_type empirical
_exptl_absorpt_process_details 'SHELXL xabs'
_exptl_crystal_colour yellow
_exptl_crystal_density_diffrn 2.028
_exptl_crystal_density_method 'not measured'
_exptl_crystal_description chunk
_exptl_crystal_F_000 1004
_exptl_crystal_size_max 0.5
_exptl_crystal_size_mid 0.4
_exptl_crystal_size_min 0.3
_refine_diff_density_max 0.648
_refine_diff_density_min -0.415
_refine_diff_density_rms 0.118
_refine_ls_extinction_method none
_refine_ls_goodness_of_fit_ref 1.089
_refine_ls_hydrogen_treatment constr
_refine_ls_matrix_type full
_refine_ls_number_parameters 87
_refine_ls_number_reflns 1502
_refine_ls_number_restraints 0
_refine_ls_restrained_S_all 1.089
_refine_ls_R_factor_all 0.0484
_refine_ls_R_factor_gt 0.0388
_refine_ls_shift/su_max 0.001
_refine_ls_shift/su_mean 0.000
_refine_ls_structure_factor_coef Fsqd
_refine_ls_weighting_details 'calc w=1/[\s^2^(Fo^2^)+(0.0621P)^2^+1.7156P] where P=(Fo^2^+2Fc^2^)/3'
_refine_ls_weighting_scheme calc
_refine_ls_wR_factor_gt 0.1002
_refine_ls_wR_factor_ref 0.1060
_reflns_number_gt 1254
_reflns_number_total 1502
_reflns_threshold_expression >2sigma(I)
_cod_data_source_file cg030003y_s1.cif
_cod_data_source_block (2BP)2CuCl4
_cod_depositor_comments
;
The following automatic conversions were performed:

'_symmetry_cell_setting' value 'Monoclinic' changed to 'monoclinic'
according to
/usr/data/users/saulius/automatic-downloads/retrospective/ACS/lib/dictionaries/cif_core.dic
dictionary named 'cif_core.dic' version 2.4.2 from
2011-04-26.

'_exptl_absorpt_correction_type' value 'Empirical'
changed to 'empirical' according to
/usr/data/users/saulius/automatic-downloads/retrospective/ACS/lib/dictionaries/cif_core.dic
dictionary named 'cif_core.dic' version 2.4.2 from 2011-04-26.

Automatic conversion script
Id: cif_fix_values 2281 2013-09-26 08:29:07Z andrius 
;
_cod_original_cell_volume 1714.3(10)
_cod_original_sg_symbol_H-M 'C2/c  '
_cod_database_code 4511657

loop_
_symmetry_equiv_pos_as_xyz
'x, y, z'
'-x, y, -z+1/2'
'x+1/2, y+1/2, z'
'-x+1/2, y+1/2, -z+1/2'
'-x, -y, -z'
'x, -y, z-1/2'
'-x+1/2, -y+1/2, -z'
'x+1/2, -y+1/2, z-1/2'

loop_
_atom_site_label
_atom_site_type_symbol
_atom_site_fract_x
_atom_site_fract_y
_atom_site_fract_z
_atom_site_U_iso_or_equiv
_atom_site_adp_type
_atom_site_occupancy
_atom_site_symmetry_multiplicity
_atom_site_calc_flag
_atom_site_refinement_flags
Cu Cu 0.5000 0.16331(8) 0.7500 0.0421(2) Uani 1 2 d S
Br2 Br 0.74677(4) 0.57687(6) 0.57454(4) 0.0635(2) Uani 1 1 d .
Cl2 Cl 0.38435(8) 0.31227(12) 0.69873(9) 0.0515(3) Uani 1 1 d .
Cl1 Cl 0.59143(8) 0.00451(12) 0.66768(10) 0.0567(4) Uani 1 1 d .
N1 N 0.7168(3) 0.3946(4) 0.4146(3) 0.0448(9) Uani 1 1 d .
H1A H 0.7733 0.4325 0.3965 0.054 Uiso 1 1 calc R
C5 C 0.5887(4) 0.2413(6) 0.3824(4) 0.0586(13) Uani 1 1 d .
H5A H 0.5549 0.1745 0.3443 0.070 Uiso 1 1 calc R
C2 C 0.6784(3) 0.4408(4) 0.5009(3) 0.0406(10) Uani 1 1 d .
C6 C 0.6757(3) 0.2966(5) 0.3556(4) 0.0513(11) Uani 1 1 d .
H6A H 0.7074 0.2696 0.2990 0.062 Uiso 1 1 calc R
C3 C 0.5916(3) 0.3869(5) 0.5310(4) 0.0494(11) Uani 1 1 d .
H3A H 0.5618 0.4143 0.5885 0.059 Uiso 1 1 calc R
C4 C 0.5477(3) 0.2863(5) 0.4707(4) 0.0581(13) Uani 1 1 d .
H4A H 0.4866 0.2452 0.4900 0.070 Uiso 1 1 calc R

loop_
_atom_site_aniso_label
_atom_site_aniso_U_11
_atom_site_aniso_U_22
_atom_site_aniso_U_33
_atom_site_aniso_U_23
_atom_site_aniso_U_13
_atom_site_aniso_U_12
Cu 0.0329(4) 0.0381(4) 0.0555(5) 0.000 0.0044(3) 0.000
Br2 0.0678(4) 0.0515(3) 0.0707(4) -0.0062(2) -0.0062(3) -0.0121(2)
Cl2 0.0430(5) 0.0474(6) 0.0639(8) 0.0066(6) -0.0021(5) 0.0069(5)
Cl1 0.0429(6) 0.0457(6) 0.0830(9) -0.0130(6) 0.0257(6) -0.0090(5)
N1 0.0332(16) 0.042(2) 0.060(2) 0.0045(19) 0.0076(16) -0.0030(16)
C5 0.049(3) 0.054(3) 0.073(4) -0.007(3) 0.000(2) -0.013(2)
C2 0.042(2) 0.031(2) 0.049(3) 0.0111(19) 0.0019(19) -0.0017(17)
C6 0.046(2) 0.054(3) 0.054(3) -0.005(2) 0.009(2) -0.006(2)
C3 0.042(2) 0.052(3) 0.054(3) 0.005(2) 0.012(2) 0.005(2)
C4 0.038(2) 0.059(3) 0.079(4) 0.011(3) 0.009(2) -0.010(2)

loop_
_atom_type_symbol
_atom_type_description
_atom_type_scat_dispersion_real
_atom_type_scat_dispersion_imag
_atom_type_scat_source
C C 0.0033 0.0016 'International Tables Vol C Tables 4.2.6.8 and 6.1.1.4'
H H 0.0000 0.0000 'International Tables Vol C Tables 4.2.6.8 and 6.1.1.4'
N N 0.0061 0.0033 'International Tables Vol C Tables 4.2.6.8 and 6.1.1.4'
Cl Cl 0.1484 0.1585 'International Tables Vol C Tables 4.2.6.8 and 6.1.1.4'
Cu Cu 0.3201 1.2651 'International Tables Vol C Tables 4.2.6.8 and 6.1.1.4'
Br Br -0.2901 2.4595 'International Tables Vol C Tables 4.2.6.8 and 6.1.1.4'

loop_
_geom_angle_atom_site_label_1
_geom_angle_atom_site_label_2
_geom_angle_atom_site_label_3
_geom_angle
_geom_angle_site_symmetry_1
_geom_angle_site_symmetry_3
Cl2 Cu Cl2 97.57(7) 2_656 .
Cl2 Cu Cl1 130.40(5) 2_656 2_656
Cl2 Cu Cl1 104.06(5) . 2_656
Cl2 Cu Cl1 104.06(5) 2_656 .
Cl2 Cu Cl1 130.40(5) . .
Cl1 Cu Cl1 94.91(7) 2_656 .
C6 N1 C2 127.0(4) . .
C6 N1 H1A 116.5 . .
C2 N1 H1A 116.5 . .
C6 C5 C4 117.9(5) . .
C6 C5 H5A 121.1 . .
C4 C5 H5A 121.1 . .
C3 C2 N1 118.7(4) . .
C3 C2 Br2 120.0(4) . .
N1 C2 Br2 121.3(3) . .
C5 C6 N1 116.3(5) . .
C5 C6 H6A 121.9 . .
N1 C6 H6A 121.9 . .
C2 C3 C4 115.1(5) . .
C2 C3 H3A 122.5 . .
C4 C3 H3A 122.5 . .
C3 C4 C5 125.1(4) . .
C3 C4 H4A 117.5 . .
C5 C4 H4A 117.5 . .

loop_
_geom_bond_atom_site_label_1
_geom_bond_atom_site_label_2
_geom_bond_distance
_geom_bond_site_symmetry_2
Cu Cl2 2.1739(13) 2_656
Cu Cl2 2.1739(13) .
Cu Cl1 2.2585(13) 2_656
Cu Cl1 2.2585(13) .
Br2 C2 1.863(4) .
N1 C6 1.343(6) .
N1 C2 1.377(6) .
N1 H1A 0.8600 .
C5 C6 1.309(6) .
C5 C4 1.410(8) .
C5 H5A 0.9300 .
C2 C3 1.316(6) .
C6 H6A 0.9300 .
C3 C4 1.385(7) .
C3 H3A 0.9300 .
C4 H4A 0.9300 .

loop_
_geom_torsion_atom_site_label_1
_geom_torsion_atom_site_label_2
_geom_torsion_atom_site_label_3
_geom_torsion_atom_site_label_4
_geom_torsion
C6 N1 C2 C3 -0.8(7)
C6 N1 C2 Br2 179.2(4)
C4 C5 C6 N1 -1.6(7)
C2 N1 C6 C5 1.4(7)
N1 C2 C3 C4 0.3(6)
Br2 C2 C3 C4 -179.7(3)
C2 C3 C4 C5 -0.6(8)
C6 C5 C4 C3 1.3(8)
